data_2221028
loop_
_publ_author_name
'Holczbauer, Tam\'as'
'Keglevich, Gy\"orgy'
'Ker\'enyi, Andrea'
'Czugler, M\'aty\'as'

_publ_section_title
;Dichloridobis(2-methoxydibenzo[<i>c</i>,<i>e</i>][1,2]oxaphosphorine-\k<i>P</i>)platinum(II)
 trichloromethane solvate
;
_journal_coeditor_code CI2765
_journal_issue 3
_journal_name_full 'Acta Crystallographica Section E'
_journal_page_first m347
_journal_page_last m348
_journal_paper_doi 10.1107/S1600536809006643
_journal_volume 65
_journal_year 2009
_chemical_formula_iupac '[Pt Cl2 (C13 H11 O2 P)2], C H Cl3'
_chemical_formula_moiety 'C26 H20 Cl2 O4 P2 Pt, C H Cl3'
_chemical_formula_sum 'C27 H23 Cl5 O4 P2 Pt'
_chemical_formula_weight 845.73
_chemical_name_systematic
;Dichloridobis(2-methoxydibenzo[c,e][1,2]oxaphosphorine-\k<i>P</i>)platinum(II)
trichloromethane
 solvate
;
_space_group_IT_number 2
_symmetry_cell_setting triclinic
_symmetry_space_group_name_Hall '-P 1'
_symmetry_space_group_name_H-M 'P -1'
_atom_sites_solution_hydrogens geom
_atom_sites_solution_primary direct
_atom_sites_solution_secondary difmap
_audit_creation_method SHELXL-97
_cell_angle_alpha 62.402(11)
_cell_angle_beta 83.128(12)
_cell_angle_gamma 67.456(11)
_cell_formula_units_Z 2
_cell_length_a 10.186(3)
_cell_length_b 13.020(5)
_cell_length_c 13.510(5)
_cell_measurement_reflns_used 40740
_cell_measurement_temperature 93(2)
_cell_measurement_theta_max 28.66
_cell_measurement_theta_min 3.05
_cell_volume 1462.8(9)
_computing_cell_refinement 'CrystalClear (Rigaku, 2008)'
_computing_data_collection 'CrystalClear (Rigaku, 2008)'
_computing_data_reduction 'CrystalClear (Rigaku, 2008)'
_computing_molecular_graphics 'PLATON (Spek, 2009)'
_computing_publication_material 'PLATON (Spek, 2009)'
_computing_structure_refinement 'SHELXL97 (Sheldrick, 2008)'
_computing_structure_solution 'SHELXS97 (Sheldrick, 2008)'
_diffrn_ambient_temperature 93(2)
_diffrn_detector_area_resol_mean 10
_diffrn_measured_fraction_theta_full 0.998
_diffrn_measured_fraction_theta_max 0.998
_diffrn_measurement_device_type 'Rigaku R-AXIS RAPID'
_diffrn_measurement_method \w
_diffrn_radiation_monochromator graphite
_diffrn_radiation_source 'fine-focus sealed tube'
_diffrn_radiation_type MoK\a
_diffrn_radiation_wavelength 0.71070
_diffrn_reflns_av_R_equivalents 0.1136
_diffrn_reflns_av_sigmaI/netI 0.0699
_diffrn_reflns_limit_h_max 12
_diffrn_reflns_limit_h_min -12
_diffrn_reflns_limit_k_max 15
_diffrn_reflns_limit_k_min -15
_diffrn_reflns_limit_l_max 16
_diffrn_reflns_limit_l_min -16
_diffrn_reflns_number 36911
_diffrn_reflns_theta_full 25.35
_diffrn_reflns_theta_max 25.35
_diffrn_reflns_theta_min 3.06
_diffrn_standards_number 0
_exptl_absorpt_coefficient_mu 5.396
_exptl_absorpt_correction_T_max 0.4983
_exptl_absorpt_correction_T_min 0.2215
_exptl_absorpt_correction_type multi-scan
_exptl_absorpt_process_details '(CrystalClear; Rigaku, 2008)'
_exptl_crystal_colour colourless
_exptl_crystal_density_diffrn 1.920
_exptl_crystal_density_method 'not measured'
_exptl_crystal_description Prism
_exptl_crystal_F_000 820
_exptl_crystal_size_max 0.40
_exptl_crystal_size_mid 0.30
_exptl_crystal_size_min 0.15
_refine_diff_density_max 3.66
_refine_diff_density_min -2.69
_refine_ls_extinction_method none
_refine_ls_goodness_of_fit_ref 1.056
_refine_ls_hydrogen_treatment constr
_refine_ls_matrix_type full
_refine_ls_number_parameters 381
_refine_ls_number_reflns 5339
_refine_ls_number_restraints 66
_refine_ls_restrained_S_all 1.163
_refine_ls_R_factor_all 0.0657
_refine_ls_R_factor_gt 0.0590
_refine_ls_shift/su_max 0.001
_refine_ls_shift/su_mean 0.0004
_refine_ls_structure_factor_coef Fsqd
_refine_ls_weighting_details 'calc w=1/[\s^2^(Fo^2^)+(0.0609P)^2^+24.9249P] where P=(Fo^2^+2Fc^2^)/3'
_refine_ls_weighting_scheme calc
_refine_ls_wR_factor_gt 0.1449
_refine_ls_wR_factor_ref 0.1514
_reflns_number_gt 4822
_reflns_number_total 5339
_reflns_threshold_expression I>2\s(I)
_cod_data_source_file ci2765.cif
_cod_data_source_block I
_cod_depositor_comments
;
The following automatic conversions were performed:
'_symmetry_cell_setting' value 'Triclinic' changed to 'triclinic'
according to '/home/saulius/struct/CIF-dictionaries/cif_core.dic'
dictionary named 'cif_core.dic' version 2.4.1 from 2010-06-29.

Automatic conversion script
Id: cif_fix_enum 1527 2010-12-29 10:47:43Z saulius 

The following automatic conversions were performed:

'_symmetry_cell_setting' value 'Triclinic' changed to 'triclinic'
according to /home/saulius/struct/CIF-dictionaries/cif_core.dic
dictionary named 'cif_core.dic' version 2.4.1 from 2010-06-29.

Automatic conversion script
Id: cif_fix_values 1715 2011-07-08 13:25:40Z adriana 
;
_cod_database_code 2221028
_cod_database_fobs_code 2221028

loop_
_symmetry_equiv_pos_as_xyz
'x, y, z'
'-x, -y, -z'

loop_
_atom_site_type_symbol
_atom_site_label
_atom_site_fract_x
_atom_site_fract_y
_atom_site_fract_z
_atom_site_U_iso_or_equiv
_atom_site_adp_type
_atom_site_calc_flag
_atom_site_refinement_flags
_atom_site_occupancy
_atom_site_disorder_assembly
_atom_site_disorder_group
Pt Pt1 -0.03953(4) 0.00011(3) 0.72977(3) 0.02055(16) Uani d . 1 . .
Cl Cl1 -0.0887(3) -0.1812(2) 0.8105(2) 0.0269(5) Uani d . 1 . .
Cl Cl2 -0.2425(3) 0.0975(3) 0.6061(2) 0.0301(6) Uani d . 1 . .
P P1 -0.0015(3) 0.1747(2) 0.6439(2) 0.0217(5) Uani d . 1 . .
P P2 0.1547(3) -0.0974(2) 0.8424(2) 0.0206(5) Uani d . 1 . .
O O2 -0.0202(9) 0.2390(7) 0.5122(6) 0.0282(17) Uani d . 1 . .
O O1 0.1586(8) 0.1516(6) 0.6736(6) 0.0244(15) Uani d . 1 . .
O O4 0.1766(8) -0.2306(6) 0.9426(6) 0.0244(15) Uani d . 1 . .
O O3 0.1682(7) -0.0208(6) 0.9011(6) 0.0205(14) Uani d . 1 . .
C C8 -0.1302(14) 0.4864(11) 0.6809(10) 0.036(3) Uani d . 1 . .
H H8 -0.0918 0.5447 0.6755 0.043 Uiso calc R 1 . .
C C20 0.4336(11) -0.1284(10) 0.8228(9) 0.025(2) Uani d . 1 . .
C C5 0.1658(13) 0.4537(10) 0.6086(10) 0.031(2) Uani d . 1 . .
H H5 0.1062 0.5328 0.6039 0.037 Uiso calc R 1 . .
C C6 0.1065(12) 0.3635(10) 0.6376(9) 0.026(2) Uani d . 1 . .
C C4 0.3042(13) 0.4330(10) 0.5870(9) 0.031(3) Uani d . 1 . .
H H4 0.3392 0.4973 0.5683 0.038 Uiso calc R 1 . .
C C3 0.3947(13) 0.3213(11) 0.5916(10) 0.032(3) Uani d . 1 . .
H H3 0.4913 0.3085 0.5751 0.039 Uiso calc R 1 . .
C C2 0.3439(12) 0.2267(10) 0.6208(9) 0.028(2) Uani d . 1 . .
H H2 0.4050 0.1477 0.6261 0.034 Uiso calc R 1 . .
C C1 0.2005(11) 0.2512(9) 0.6421(8) 0.022(2) Uani d . 1 . .
C C12 -0.1048(12) 0.3029(10) 0.6709(9) 0.027(2) Uani d . 1 . .
C C11 -0.2464(13) 0.3206(11) 0.6967(10) 0.032(3) Uani d . 1 . .
H H11 -0.2855 0.2623 0.7034 0.039 Uiso calc R 1 . .
C C10 -0.3290(13) 0.4235(10) 0.7126(10) 0.033(3) Uani d . 1 . .
H H10 -0.4261 0.4379 0.7282 0.040 Uiso calc R 1 . .
C C9 -0.2690(14) 0.5046(12) 0.7054(11) 0.038(3) Uani d . 1 . .
H H9 -0.3249 0.5747 0.7176 0.045 Uiso calc R 1 . .
C C18 0.5477(11) -0.1675(10) 0.9975(9) 0.027(2) Uani d . 1 . .
H H18 0.6385 -0.2056 0.9761 0.033 Uiso calc R 1 . .
C C19 0.4259(11) -0.1218(10) 0.9284(9) 0.024(2) Uani d . 1 . .
C C17 0.5387(13) -0.1583(11) 1.0952(10) 0.031(2) Uani d . 1 . .
H H17 0.6228 -0.1905 1.1409 0.037 Uiso calc R 1 . .
C C16 0.4095(13) -0.1031(11) 1.1274(10) 0.031(2) Uani d . 1 . .
H H16 0.4044 -0.0966 1.1951 0.038 Uiso calc R 1 . .
C C15 0.2862(12) -0.0566(10) 1.0621(9) 0.027(2) Uani d . 1 . .
H H15 0.1961 -0.0169 1.0834 0.032 Uiso calc R 1 . .
C C14 0.2973(11) -0.0692(9) 0.9645(9) 0.023(2) Uani d . 1 . .
C C25 0.3171(10) -0.1268(10) 0.7759(9) 0.023(2) Uani d . 1 . .
C C24 0.3216(11) -0.1342(10) 0.6771(9) 0.027(2) Uani d . 1 . .
H H24 0.2402 -0.1315 0.6468 0.032 Uiso calc R 1 . .
C C23 0.4470(13) -0.1458(12) 0.6224(10) 0.036(3) Uani d . 1 . .
H H23 0.4530 -0.1535 0.5552 0.044 Uiso calc R 1 . .
C C22 0.5620(12) -0.1459(12) 0.6658(10) 0.035(3) Uani d . 1 . .
H H22 0.6466 -0.1514 0.6270 0.042 Uiso calc R 1 . .
C C7 -0.0446(12) 0.3848(10) 0.6641(9) 0.027(2) Uani d . 1 . .
C C13 0.0389(14) 0.1694(12) 0.4507(11) 0.037(3) Uani d . 1 . .
H H13A 0.1365 0.1117 0.4811 0.055 Uiso calc R 1 . .
H H13B 0.0399 0.2267 0.3718 0.055 Uiso calc R 1 . .
H H13C -0.0191 0.1218 0.4570 0.055 Uiso calc R 1 . .
C C21 0.5574(12) -0.1384(11) 0.7646(10) 0.032(3) Uani d . 1 . .
H H21 0.6391 -0.1399 0.7936 0.038 Uiso calc R 1 . .
C C26 0.0861(14) -0.2423(11) 1.0352(10) 0.035(3) Uani d . 1 . .
H H26A -0.0134 -0.2095 1.0075 0.053 Uiso calc R 1 . .
H H26B 0.0965 -0.1949 1.0708 0.053 Uiso calc R 1 . .
H H26C 0.1140 -0.3305 1.0901 0.053 Uiso calc R 1 . .
C C27 0.7983(12) 0.4650(12) 0.0943(6) 0.063(5) Uani d D 1 . .
H H27 0.8702 0.3883 0.0978 0.076 Uiso d R 1 A .
Cl Cl3A 0.8930(6) 0.5478(5) 0.1096(5) 0.0597(13) Uani d PDU 0.75 A 1
Cl Cl4A 0.7076(9) 0.5499(5) -0.0314(5) 0.096(3) Uani d PDU 0.75 A 1
Cl Cl5A 0.7023(7) 0.4234(6) 0.2081(6) 0.092(2) Uani d PDU 0.75 A 1
Cl Cl3B 0.6172(15) 0.478(2) 0.0820(17) 0.115(8) Uani d PDU 0.25 A 2
Cl Cl4B 0.801(2) 0.519(2) 0.1872(13) 0.101(7) Uani d PDU 0.25 A 2
Cl Cl5B 0.8268(17) 0.5635(14) -0.0399(9) 0.067(4) Uani d PDU 0.25 A 2

loop_
_atom_site_aniso_label
_atom_site_aniso_U_11
_atom_site_aniso_U_22
_atom_site_aniso_U_33
_atom_site_aniso_U_12
_atom_site_aniso_U_13
_atom_site_aniso_U_23
Pt1 0.0207(2) 0.0197(2) 0.0229(2) -0.01008(17) 0.00217(16) -0.00909(18)
Cl1 0.0273(13) 0.0263(13) 0.0306(13) -0.0164(11) 0.0015(11) -0.0105(11)
Cl2 0.0258(13) 0.0334(14) 0.0328(14) -0.0082(11) -0.0027(11) -0.0174(12)
P1 0.0233(13) 0.0177(12) 0.0222(13) -0.0071(10) 0.0002(10) -0.0077(11)
P2 0.0224(13) 0.0187(13) 0.0246(13) -0.0110(10) 0.0037(10) -0.0107(11)
O2 0.040(4) 0.028(4) 0.022(4) -0.016(3) 0.005(3) -0.013(3)
O1 0.024(4) 0.017(3) 0.027(4) -0.008(3) -0.002(3) -0.005(3)
O4 0.029(4) 0.019(4) 0.022(4) -0.011(3) -0.002(3) -0.005(3)
O3 0.020(3) 0.026(4) 0.022(4) -0.010(3) -0.003(3) -0.014(3)
C8 0.055(8) 0.023(6) 0.025(6) -0.011(5) -0.003(5) -0.009(5)
C20 0.026(5) 0.020(5) 0.025(5) -0.009(4) 0.002(4) -0.008(4)
C5 0.041(7) 0.021(5) 0.030(6) -0.014(5) -0.002(5) -0.009(5)
C6 0.032(6) 0.024(5) 0.023(5) -0.013(5) 0.002(4) -0.009(4)
C4 0.049(7) 0.011(5) 0.027(6) -0.014(5) -0.001(5) 0.000(4)
C3 0.029(6) 0.041(7) 0.031(6) -0.023(5) 0.003(5) -0.011(5)
C2 0.028(6) 0.027(6) 0.031(6) -0.013(5) 0.006(5) -0.014(5)
C1 0.032(6) 0.019(5) 0.014(5) -0.015(4) -0.003(4) 0.000(4)
C12 0.027(6) 0.024(5) 0.026(5) -0.007(4) 0.000(4) -0.009(5)
C11 0.033(6) 0.035(6) 0.035(6) -0.016(5) 0.005(5) -0.020(5)
C10 0.030(6) 0.024(6) 0.032(6) 0.001(5) 0.005(5) -0.012(5)
C9 0.039(7) 0.032(6) 0.038(7) -0.008(5) -0.006(5) -0.015(6)
C18 0.021(5) 0.028(6) 0.031(6) -0.009(4) 0.002(4) -0.012(5)
C19 0.029(6) 0.022(5) 0.023(5) -0.016(4) 0.001(4) -0.007(4)
C17 0.034(6) 0.027(6) 0.032(6) -0.011(5) -0.006(5) -0.012(5)
C16 0.040(7) 0.033(6) 0.027(6) -0.020(5) 0.002(5) -0.013(5)
C15 0.037(6) 0.026(5) 0.026(5) -0.019(5) 0.002(5) -0.013(5)
C14 0.026(5) 0.010(4) 0.023(5) -0.008(4) -0.002(4) 0.002(4)
C25 0.013(5) 0.024(5) 0.036(6) -0.008(4) 0.003(4) -0.016(5)
C24 0.020(5) 0.029(6) 0.033(6) -0.008(4) -0.003(4) -0.016(5)
C23 0.029(6) 0.052(8) 0.031(6) -0.011(6) 0.007(5) -0.026(6)
C22 0.024(6) 0.051(8) 0.034(6) -0.014(5) 0.011(5) -0.024(6)
C7 0.032(6) 0.021(5) 0.019(5) -0.005(4) -0.009(4) -0.004(4)
C13 0.049(7) 0.039(7) 0.039(7) -0.025(6) 0.017(6) -0.027(6)
C21 0.023(5) 0.033(6) 0.030(6) -0.010(5) -0.002(5) -0.006(5)
C26 0.052(8) 0.032(6) 0.027(6) -0.027(6) 0.006(5) -0.010(5)
C27 0.080(12) 0.027(7) 0.061(10) -0.004(7) 0.005(9) -0.016(7)
Cl3A 0.065(3) 0.056(3) 0.068(3) -0.030(2) 0.006(3) -0.030(3)
Cl4A 0.136(6) 0.050(3) 0.089(4) 0.004(3) -0.058(4) -0.038(3)
Cl5A 0.092(4) 0.077(4) 0.126(6) -0.049(4) 0.060(4) -0.059(4)
Cl3B 0.137(13) 0.104(11) 0.122(12) -0.043(9) 0.029(9) -0.072(9)
Cl4B 0.106(11) 0.095(10) 0.080(10) -0.006(8) 0.001(8) -0.047(8)
Cl5B 0.061(8) 0.054(7) 0.068(8) -0.015(6) 0.015(7) -0.023(6)

loop_
_atom_type_symbol
_atom_type_description
_atom_type_scat_dispersion_real
_atom_type_scat_dispersion_imag
_atom_type_scat_source
C C 0.0033 0.0016 'International Tables Vol C Tables 4.2.6.8 and 6.1.1.4'
H H 0.0000 0.0000 'International Tables Vol C Tables 4.2.6.8 and 6.1.1.4'
Cl Cl 0.1484 0.1585 'International Tables Vol C Tables 4.2.6.8 and 6.1.1.4'
O O 0.0106 0.0060 'International Tables Vol C Tables 4.2.6.8 and 6.1.1.4'
P P 0.1023 0.0942 'International Tables Vol C Tables 4.2.6.8 and 6.1.1.4'
Pt Pt -1.7033 8.3905 'International Tables Vol C Tables 4.2.6.8 and 6.1.1.4'

loop_
_geom_angle_atom_site_label_1
_geom_angle_atom_site_label_2
_geom_angle_atom_site_label_3
_geom_angle_site_symmetry_1
_geom_angle_site_symmetry_3
_geom_angle
_geom_angle_publ_flag
P1 Pt1 P2 . . 93.21(10) ?
P1 Pt1 Cl1 . . 176.23(9) ?
P2 Pt1 Cl1 . . 90.20(9) ?
P1 Pt1 Cl2 . . 88.05(10) ?
P2 Pt1 Cl2 . . 177.30(9) ?
Cl1 Pt1 Cl2 . . 88.47(10) ?
O2 P1 O1 . . 105.7(4) ?
O2 P1 C12 . . 100.9(5) ?
O1 P1 C12 . . 102.7(5) ?
O2 P1 Pt1 . . 115.3(3) ?
O1 P1 Pt1 . . 110.6(3) ?
C12 P1 Pt1 . . 120.0(4) ?
O4 P2 O3 . . 103.9(4) ?
O4 P2 C25 . . 102.2(5) ?
O3 P2 C25 . . 103.7(4) ?
O4 P2 Pt1 . . 117.8(3) ?
O3 P2 Pt1 . . 112.8(3) ?
C25 P2 Pt1 . . 114.8(4) ?
C13 O2 P1 . . 121.6(8) ?
C1 O1 P1 . . 120.7(6) ?
C26 O4 P2 . . 119.8(7) ?
C14 O3 P2 . . 116.7(6) ?
C9 C8 C7 . . 121.3(12) ?
C9 C8 H8 . . 119.4 ?
C7 C8 H8 . . 119.4 ?
C21 C20 C25 . . 116.9(10) ?
C21 C20 C19 . . 122.0(10) ?
C25 C20 C19 . . 121.2(9) ?
C4 C5 C6 . . 122.8(11) ?
C4 C5 H5 . . 118.6 ?
C6 C5 H5 . . 118.6 ?
C1 C6 C5 . . 114.8(10) ?
C1 C6 C7 . . 122.2(10) ?
C5 C6 C7 . . 122.9(10) ?
C5 C4 C3 . . 121.2(10) ?
C5 C4 H4 . . 119.4 ?
C3 C4 H4 . . 119.4 ?
C4 C3 C2 . . 119.3(11) ?
C4 C3 H3 . . 120.3 ?
C2 C3 H3 . . 120.3 ?
C3 C2 C1 . . 118.0(10) ?
C3 C2 H2 . . 121.0 ?
C1 C2 H2 . . 121.0 ?
O1 C1 C6 . . 121.4(9) ?
O1 C1 C2 . . 114.8(9) ?
C6 C1 C2 . . 123.8(10) ?
C7 C12 C11 . . 121.1(10) ?
C7 C12 P1 . . 119.5(8) ?
C11 C12 P1 . . 119.4(9) ?
C10 C11 C12 . . 119.5(11) ?
C10 C11 H11 . . 120.2 ?
C12 C11 H11 . . 120.2 ?
C9 C10 C11 . . 119.1(11) ?
C9 C10 H10 . . 120.4 ?
C11 C10 H10 . . 120.4 ?
C8 C9 C10 . . 121.2(12) ?
C8 C9 H9 . . 119.4 ?
C10 C9 H9 . . 119.4 ?
C17 C18 C19 . . 121.4(10) ?
C17 C18 H18 . . 119.3 ?
C19 C18 H18 . . 119.3 ?
C14 C19 C18 . . 116.7(10) ?
C14 C19 C20 . . 121.1(10) ?
C18 C19 C20 . . 122.2(10) ?
C16 C17 C18 . . 120.4(11) ?
C16 C17 H17 . . 119.8 ?
C18 C17 H17 . . 119.8 ?
C17 C16 C15 . . 120.4(11) ?
C17 C16 H16 . . 119.8 ?
C15 C16 H16 . . 119.8 ?
C16 C15 C14 . . 118.3(11) ?
C16 C15 H15 . . 120.8 ?
C14 C15 H15 . . 120.8 ?
C19 C14 C15 . . 122.8(10) ?
C19 C14 O3 . . 121.1(9) ?
C15 C14 O3 . . 116.1(9) ?
C24 C25 C20 . . 122.5(9) ?
C24 C25 P2 . . 120.7(8) ?
C20 C25 P2 . . 116.4(8) ?
C25 C24 C23 . . 119.0(10) ?
C25 C24 H24 . . 120.5 ?
C23 C24 H24 . . 120.5 ?
C22 C23 C24 . . 119.6(11) ?
C22 C23 H23 . . 120.2 ?
C24 C23 H23 . . 120.2 ?
C23 C22 C21 . . 121.4(11) ?
C23 C22 H22 . . 119.3 ?
C21 C22 H22 . . 119.3 ?
C8 C7 C12 . . 117.8(11) ?
C8 C7 C6 . . 121.9(11) ?
C12 C7 C6 . . 120.3(10) ?
O2 C13 H13A . . 109.5 ?
O2 C13 H13B . . 109.5 ?
H13A C13 H13B . . 109.5 ?
O2 C13 H13C . . 109.5 ?
H13A C13 H13C . . 109.5 ?
H13B C13 H13C . . 109.5 ?
C22 C21 C20 . . 120.6(11) ?
C22 C21 H21 . . 119.7 ?
C20 C21 H21 . . 119.7 ?
O4 C26 H26A . . 109.5 ?
O4 C26 H26B . . 109.5 ?
H26A C26 H26B . . 109.5 ?
O4 C26 H26C . . 109.5 ?
H26A C26 H26C . . 109.5 ?
H26B C26 H26C . . 109.5 ?
Cl4A C27 Cl5A . . 116.8(7) ?
Cl4B C27 Cl5B . . 111.4(8) ?
Cl4A C27 Cl3A . . 109.2(6) ?
Cl5A C27 Cl3A . . 108.1(5) ?
Cl4B C27 Cl3B . . 106.4(7) ?
Cl5B C27 Cl3B . . 103.9(7) ?
Cl4A C27 H27 . . 109.4 ?
Cl5A C27 H27 . . 106.7 ?
Cl4B C27 H27 . . 122.5 ?
Cl5B C27 H27 . . 96.6 ?
Cl3A C27 H27 . . 105.9 ?
Cl3B C27 H27 . . 114.2 ?

loop_
_geom_bond_atom_site_label_1
_geom_bond_atom_site_label_2
_geom_bond_site_symmetry_2
_geom_bond_distance
_geom_bond_publ_flag
Pt1 P1 . 2.188(3) yes
Pt1 P2 . 2.201(3) yes
Pt1 Cl1 . 2.325(3) yes
Pt1 Cl2 . 2.351(3) yes
P1 O2 . 1.575(8) ?
P1 O1 . 1.607(7) ?
P1 C12 . 1.775(11) ?
P2 O4 . 1.579(7) ?
P2 O3 . 1.584(7) ?
P2 C25 . 1.780(10) ?
O2 C13 . 1.426(13) ?
O1 C1 . 1.383(12) ?
O4 C26 . 1.446(14) ?
O3 C14 . 1.411(12) ?
C8 C9 . 1.366(18) ?
C8 C7 . 1.382(16) ?
C8 H8 . 0.95 no
C20 C21 . 1.398(15) ?
C20 C25 . 1.400(15) ?
C20 C19 . 1.459(15) ?
C5 C4 . 1.352(17) ?
C5 C6 . 1.399(15) ?
C5 H5 . 0.95 ?
C6 C1 . 1.385(15) ?
C6 C7 . 1.486(16) ?
C4 C3 . 1.368(17) ?
C4 H4 . 0.95 ?
C3 C2 . 1.389(16) ?
C3 H3 . 0.95 ?
C2 C1 . 1.394(15) ?
C2 H2 . 0.95 ?
C12 C7 . 1.386(16) ?
C12 C11 . 1.398(16) ?
C11 C10 . 1.380(16) ?
C11 H11 . 0.95 ?
C10 C9 . 1.374(18) ?
C10 H10 . 0.95 ?
C9 H9 . 0.95 ?
C18 C17 . 1.369(16) ?
C18 C19 . 1.401(15) ?
C18 H18 . 0.95 ?
C19 C14 . 1.376(15) ?
C17 C16 . 1.365(17) ?
C17 H17 . 0.95 ?
C16 C15 . 1.382(16) ?
C16 H16 . 0.95 ?
C15 C14 . 1.389(15) ?
C15 H15 . 0.95 ?
C25 C24 . 1.376(15) ?
C24 C23 . 1.390(16) ?
C24 H24 . 0.95 ?
C23 C22 . 1.370(17) ?
C23 H23 . 0.95 ?
C22 C21 . 1.378(17) ?
C22 H22 . 0.95 ?
C13 H13A . 0.98 ?
C13 H13B . 0.98 ?
C13 H13C . 0.98 ?
C21 H21 . 0.95 ?
C26 H26A . 0.98 ?
C26 H26B . 0.98 ?
C26 H26C . 0.98 ?
C27 Cl4A . 1.676(8) ?
C27 Cl5A . 1.700(8) ?
C27 Cl4B . 1.705(9) ?
C27 Cl5B . 1.738(9) ?
C27 Cl3A . 1.785(8) ?
C27 Cl3B . 1.807(10) ?
C27 H27 . 0.97 ?

loop_
_geom_hbond_atom_site_label_D
_geom_hbond_atom_site_label_H
_geom_hbond_atom_site_label_A
_geom_hbond_site_symmetry_A
_geom_hbond_distance_DH
_geom_hbond_distance_HA
_geom_hbond_distance_DA
_geom_hbond_angle_DHA
C27 H27 Cl1 2_656 0.97 2.59 3.491(14) 154
C27 H27 O4 2_656 0.97 2.57 3.226(17) 125

loop_
_geom_torsion_atom_site_label_1
_geom_torsion_atom_site_label_2
_geom_torsion_atom_site_label_3
_geom_torsion_atom_site_label_4
_geom_torsion_site_symmetry_1
_geom_torsion_site_symmetry_2
_geom_torsion_site_symmetry_3
_geom_torsion_site_symmetry_4
_geom_torsion
_geom_torsion_publ_flag
Cl1 Pt1 P2 O4 . . . . -10.8(3) ?
Cl2 Pt1 P1 O2 . . . . -44.1(4) ?
C12 C7 C6 C1 . . . . -13.9(16) ?
C25 C20 C19 C14 . . . . -24.2(15) ?
O1 P1 Pt1 P2 . . . . 13.7(3) ?
O3 P2 Pt1 P1 . . . . 49.8(3) ?
